data_4338272
loop_
_publ_author_name
'Lin, Lang'
'Yu, Rongmin'
'Wu, Xiao-Yuan'
'Yang, Wen-Bin'
'Zhang, Jian'
'Guo, Xiang-Guang'
'Lin, Zu-Jin'
'Lu, Can-Zhong'

_publ_section_title
;
 Enantioselective inclusion of alcohols by solvent-controlled assembled
 flexible metal-organic frameworks.
;
_journal_issue 10
_journal_name_full 'Inorganic chemistry'
_journal_page_first 4794
_journal_page_last 4796
_journal_paper_doi 10.1021/ic500436g
_journal_volume 53
_journal_year 2014
_chemical_absolute_configuration ad
_chemical_formula_moiety 'C30 H40 Cu2 N10 O6'
_chemical_formula_sum 'C30 H40 Cu2 N10 O6'
_chemical_formula_weight 763.80
_chemical_name_systematic
;
 ?
;
_space_group_crystal_system triclinic
_space_group_IT_number 1
_space_group_name_Hall 'P 1'
_space_group_name_H-M_alt 'P 1'
_symmetry_space_group_name_Hall 'P 1'
_symmetry_space_group_name_H-M 'P 1'
_atom_sites_solution_hydrogens geom
_atom_sites_solution_primary direct
_atom_sites_solution_secondary difmap
_audit_creation_method SHELXL-2013
_cell_angle_alpha 90.337(4)
_cell_angle_beta 113.571(6)
_cell_angle_gamma 98.063(4)
_cell_formula_units_Z 1
_cell_length_a 9.0711(5)
_cell_length_b 9.6401(4)
_cell_length_c 11.0829(7)
_cell_measurement_reflns_used 3868
_cell_measurement_temperature 293(2)
_cell_measurement_theta_max 76.8193
_cell_measurement_theta_min 4.3590
_cell_volume 877.46(9)
_computing_cell_refinement
;
CrysAlisPro, Agilent Technologies,
Version 1.171.36.20 (release 27-06-2012 CrysAlis171 .NET)
;
_computing_data_collection
;
CrysAlisPro, Agilent Technologies,
Version 1.171.36.20 (release 27-06-2012 CrysAlis171 .NET)
;
_computing_data_reduction
;
CrysAlisPro, Agilent Technologies,
Version 1.171.36.20 (release 27-06-2012 CrysAlis171 .NET)
;
_computing_molecular_graphics &#x00A1;&#x00AF;DIAMOND&#x00A1;&#x00AF;
_computing_publication_material 'SHELXL-2013 (Sheldrick, 2013)'
_computing_structure_refinement 'SHELXL-2013 (Sheldrick, 2013)'
_computing_structure_solution 'SHELXL-2013 (Sheldrick, 2013)'
_diffrn_ambient_temperature 293(2)
_diffrn_detector_area_resol_mean 10.3503
_diffrn_measured_fraction_theta_full 0.999
_diffrn_measured_fraction_theta_max 0.977
_diffrn_measurement_device_type 'SuperNova, Dual, Cu at zero, Atlas'
_diffrn_measurement_method '\w scans'
_diffrn_radiation_type CuK\a
_diffrn_radiation_wavelength 1.54184
_diffrn_reflns_av_R_equivalents 0.0265
_diffrn_reflns_av_unetI/netI 0.0292
_diffrn_reflns_Laue_measured_fraction_full 0.999
_diffrn_reflns_Laue_measured_fraction_max 0.977
_diffrn_reflns_limit_h_max 9
_diffrn_reflns_limit_h_min -11
_diffrn_reflns_limit_k_max 12
_diffrn_reflns_limit_k_min -8
_diffrn_reflns_limit_l_max 13
_diffrn_reflns_limit_l_min -13
_diffrn_reflns_number 7315
_diffrn_reflns_point_group_measured_fraction_full 0.585
_diffrn_reflns_point_group_measured_fraction_max 0.565
_diffrn_reflns_theta_full 67.684
_diffrn_reflns_theta_max 77.025
_diffrn_reflns_theta_min 4.363
_diffrn_source 'SuperNova (Cu) X-ray Source'
_exptl_absorpt_coefficient_mu 1.962
_exptl_absorpt_correction_T_max 0.822
_exptl_absorpt_correction_T_min 0.790
_exptl_absorpt_correction_type multi-scan
_exptl_crystal_colour green
_exptl_crystal_density_diffrn 1.445
_exptl_crystal_density_method 'not measured'
_exptl_crystal_description sheet
_exptl_crystal_F_000 396
_exptl_crystal_size_max 0.200
_exptl_crystal_size_mid 0.100
_exptl_crystal_size_min 0.100
_refine_diff_density_max 0.490
_refine_diff_density_min -0.659
_refine_diff_density_rms 0.065
_refine_ls_abs_structure_details
;
 Classical Flack method preferred over Parsons because s.u. lower.
;
_refine_ls_abs_structure_Flack -0.02(4)
_refine_ls_extinction_method none
_refine_ls_goodness_of_fit_ref 1.048
_refine_ls_hydrogen_treatment mixed
_refine_ls_matrix_type full
_refine_ls_number_parameters 443
_refine_ls_number_reflns 4205
_refine_ls_number_restraints 3
_refine_ls_restrained_S_all 1.048
_refine_ls_R_factor_all 0.0381
_refine_ls_R_factor_gt 0.0351
_refine_ls_shift/su_max 0.034
_refine_ls_shift/su_mean 0.007
_refine_ls_structure_factor_coef Fsqd
_refine_ls_weighting_details
;
 w=1/[\s^2^(Fo^2^)+(0.0565P)^2^+0.5031P]
 where P=(Fo^2^+2Fc^2^)/3
;
_refine_ls_weighting_scheme calc
_refine_ls_wR_factor_gt 0.0943
_refine_ls_wR_factor_ref 0.0971
_reflns_Friedel_coverage 0.158
_reflns_Friedel_fraction_full 0.172
_reflns_Friedel_fraction_max 0.154
_reflns_number_gt 3914
_reflns_number_total 4205
_reflns_threshold_expression 'I > 2\s(I)'
_cod_data_source_file ic500436g_si_001.cif
_cod_data_source_block L-1
_cod_depositor_comments 'Adding full bibliography for 4338272--4338281.cif.'
_cod_database_code 4338272
_shelx_space_group_comment
;
The symmetry employed for this shelxl refinement is uniquely defined
by the following loop, which should always be used as a source of
symmetry information in preference to the above space-group names.
They are only intended as comments.
;
_shelx_estimated_absorpt_t_min 0.695
_shelx_estimated_absorpt_t_max 0.828
_shelxl_version_number 2013-2

loop_
_space_group_symop_operation_xyz
'x, y, z'

loop_
_atom_site_label
_atom_site_type_symbol
_atom_site_fract_x
_atom_site_fract_y
_atom_site_fract_z
_atom_site_U_iso_or_equiv
_atom_site_adp_type
_atom_site_occupancy
_atom_site_site_symmetry_order
_atom_site_calc_flag
_atom_site_refinement_flags_posn
_atom_site_refinement_flags_adp
Cu1 Cu 0.60226(6) 0.66636(5) 0.14592(5) 0.0196(2) Uani 1 1 d . .
Cu2 Cu 0.74167(7) 0.84499(5) -0.25049(5) 0.0199(2) Uani 1 1 d . .
O1 O 0.7587(7) 0.7117(5) 0.3371(5) 0.0205(11) Uani 1 1 d . .
O5 O 0.5917(7) 0.7975(6) -0.4405(5) 0.0222(12) Uani 1 1 d . .
O4 O 0.8333(7) 0.8841(6) -0.0520(5) 0.0227(12) Uani 1 1 d . .
O3 O 0.5087(7) 0.6294(6) -0.0535(5) 0.0228(12) Uani 1 1 d . .
O2 O 0.9817(7) 0.8579(6) 0.4618(5) 0.0279(13) Uani 1 1 d . .
N2 N 0.5706(8) 0.7267(7) -0.2234(6) 0.0196(13) Uani 1 1 d . .
N5 N 0.4716(9) 0.4984(7) 0.1727(6) 0.0213(14) Uani 1 1 d . .
O6 O 0.3627(8) 0.6588(7) -0.5695(5) 0.0298(13) Uani 1 1 d . .
N1 N 0.7654(9) 0.7902(7) 0.1148(6) 0.0213(13) Uani 1 1 d . .
N7 N 0.8737(8) 1.0143(7) -0.2756(6) 0.0214(13) Uani 1 1 d . .
N9 N 0.8795(9) 0.6762(7) -0.2723(6) 0.0239(14) Uani 1 1 d . .
N3 N 0.4650(8) 0.8383(7) 0.1736(6) 0.0201(13) Uani 1 1 d . .
N6 N 0.3671(8) 0.5062(6) 0.2307(6) 0.0210(13) Uani 1 1 d . .
H6 H 0.3630 0.5813 0.2707 0.025 Uiso 1 1 calc R U
N8 N 0.9801(8) 1.0080(7) -0.3330(6) 0.0226(14) Uani 1 1 d . .
H8 H 0.9854 0.9346 -0.3746 0.027 Uiso 1 1 calc R U
C4 C 0.7471(10) 0.8039(8) -0.0062(7) 0.0204(15) Uani 1 1 d . .
N10 N 0.8426(8) 0.6150(6) -0.3933(6) 0.0212(13) Uani 1 1 d . .
H10 H 0.7815 0.6466 -0.4658 0.025 Uiso 1 1 calc R U
N4 N 0.5006(9) 0.8953(7) 0.2962(6) 0.0249(15) Uani 1 1 d . .
H4 H 0.5630 0.8629 0.3677 0.030 Uiso 1 1 calc R U
C5 C 0.5946(10) 0.7088(8) -0.1015(8) 0.0194(14) Uani 1 1 d . .
C14 C 0.2353(10) 1.1390(8) 0.1042(8) 0.0284(18) Uani 1 1 d . .
H14A H 0.1925 1.1280 0.0087 0.034 Uiso 1 1 calc R U
H14B H 0.1435 1.1208 0.1289 0.034 Uiso 1 1 calc R U
C26 C 0.9970(10) 0.4796(8) -0.2584(8) 0.0230(16) Uani 1 1 d . .
C1 C 0.8774(10) 0.8084(8) 0.3523(7) 0.0220(16) Uani 1 1 d . .
C7 C 0.4631(9) 0.7074(8) -0.4604(7) 0.0221(15) Uani 1 1 d . .
C11 C 0.3423(10) 1.0292(8) 0.1594(7) 0.0218(16) Uani 1 1 d . .
C25 C 1.1098(10) 0.3737(7) -0.1963(8) 0.0248(16) Uani 1 1 d . .
H25A H 1.2065 0.3960 -0.2141 0.030 Uiso 1 1 calc R U
H25B H 1.1436 0.3825 -0.1014 0.030 Uiso 1 1 calc R U
C10 C 0.3708(9) 0.9237(8) 0.0912(6) 0.0218(16) Uani 1 1 d . .
C29 C 0.9738(9) 0.5937(7) -0.1881(8) 0.0218(16) Uani 1 1 d . .
C18 C 0.2699(11) 0.3828(8) 0.2191(8) 0.0232(16) Uani 1 1 d . .
C15 C 0.3139(10) 0.2894(8) 0.1468(7) 0.0225(16) Uani 1 1 d . .
C22 C 1.0759(10) 1.1327(8) -0.3155(7) 0.0226(15) Uani 1 1 d . .
C28 C 0.9126(11) 0.4983(7) -0.3876(8) 0.0252(16) Uani 1 1 d . .
C24 C 1.0343(10) 1.2248(8) -0.2453(8) 0.0225(16) Uani 1 1 d . .
C12 C 0.4278(11) 1.0079(9) 0.2936(7) 0.0262(17) Uani 1 1 d . .
C21 C 0.9026(9) 1.1463(7) -0.2218(7) 0.0209(15) Uani 1 1 d . .
C9 C 0.3126(12) 0.8972(9) -0.0562(8) 0.032(2) Uani 1 1 d . .
H9A H 0.3147 0.8008 -0.0765 0.049 Uiso 1 1 calc R U
H9B H 0.3826 0.9570 -0.0867 0.049 Uiso 1 1 calc R U
H9C H 0.2033 0.9170 -0.0991 0.049 Uiso 1 1 calc R U
C19 C 0.1458(11) 0.3672(9) 0.2763(9) 0.0325(18) Uani 1 1 d . .
H19A H 0.1987 0.3619 0.3700 0.049 Uiso 1 1 calc R U
H19B H 0.0696 0.2829 0.2381 0.049 Uiso 1 1 calc R U
H19C H 0.0892 0.4467 0.2576 0.049 Uiso 1 1 calc R U
C17 C 0.4363(10) 0.3649(8) 0.1206(7) 0.0240(16) Uani 1 1 d . .
C30 C 1.0368(11) 0.6209(9) -0.0433(8) 0.0315(19) Uani 1 1 d . .
H30A H 1.0187 0.7125 -0.0233 0.047 Uiso 1 1 calc R U
H30B H 1.1513 0.6166 -0.0044 0.047 Uiso 1 1 calc R U
H30C H 0.9811 0.5513 -0.0081 0.047 Uiso 1 1 calc R U
C23 C 1.2072(11) 1.1518(9) -0.3676(8) 0.0305(18) Uani 1 1 d . .
H23A H 1.3115 1.1531 -0.2959 0.046 Uiso 1 1 calc R U
H23B H 1.2055 1.2389 -0.4093 0.046 Uiso 1 1 calc R U
H23C H 1.1882 1.0756 -0.4307 0.046 Uiso 1 1 calc R U
C6 C 0.4340(9) 0.6590(8) -0.3390(7) 0.0226(15) Uani 1 1 d . .
H6A H 0.4272 0.5568 -0.3367 0.027 Uiso 1 1 calc R U
C20 C 0.8121(12) 1.1924(9) -0.1498(8) 0.034(2) Uani 1 1 d . .
H20A H 0.7249 1.2375 -0.2080 0.051 Uiso 1 1 calc R U
H20B H 0.8837 1.2575 -0.0774 0.051 Uiso 1 1 calc R U
H20C H 0.7680 1.1126 -0.1166 0.051 Uiso 1 1 calc R U
C16 C 0.5311(10) 0.3138(8) 0.0465(8) 0.0284(18) Uani 1 1 d . .
H16A H 0.4632 0.3022 -0.0463 0.043 Uiso 1 1 calc R U
H16B H 0.5635 0.2254 0.0774 0.043 Uiso 1 1 calc R U
H16C H 0.6261 0.3815 0.0617 0.043 Uiso 1 1 calc R U
C13 C 0.4454(15) 1.0843(10) 0.4179(9) 0.045(2) Uani 1 1 d . .
H13A H 0.3610 1.0432 0.4441 0.068 Uiso 1 1 calc R U
H13B H 0.4366 1.1813 0.4027 0.068 Uiso 1 1 calc R U
H13C H 0.5497 1.0774 0.4865 0.068 Uiso 1 1 calc R U
C27 C 0.8926(12) 0.4173(9) -0.5096(8) 0.039(2) Uani 1 1 d . .
H27A H 0.8349 0.4659 -0.5855 0.058 Uiso 1 1 calc R U
H27B H 0.8322 0.3257 -0.5149 0.058 Uiso 1 1 calc R U
H27C H 0.9978 0.4082 -0.5070 0.058 Uiso 1 1 calc R U
C3 C 0.8623(7) 1.0268(5) 0.2310(4) 0.0324(10) Uani 1 1 d . .
H3A H 0.8747 1.0709 0.1575 0.049 Uiso 1 1 calc R U
H3B H 0.9406 1.0760 0.3118 0.049 Uiso 1 1 calc R U
H3C H 0.7544 1.0295 0.2256 0.049 Uiso 1 1 calc R U
C8 C 0.2730(6) 0.7029(6) -0.3486(5) 0.0369(11) Uani 1 1 d . .
H8A H 0.2464 0.6647 -0.2787 0.055 Uiso 1 1 calc R U
H8B H 0.1876 0.6677 -0.4322 0.055 Uiso 1 1 calc R U
H8C H 0.2847 0.8034 -0.3410 0.055 Uiso 1 1 calc R U
C2 C 0.8901(10) 0.8725(8) 0.2284(7) 0.0272(16) Uani 1 1 d . .
H2 H 0.9980 0.8682 0.2295 0.033 Uiso 1 1 calc R U

loop_
_atom_site_aniso_label
_atom_site_aniso_U_11
_atom_site_aniso_U_22
_atom_site_aniso_U_33
_atom_site_aniso_U_23
_atom_site_aniso_U_13
_atom_site_aniso_U_12
Cu1 0.0250(5) 0.0198(5) 0.0158(4) 0.0055(4) 0.0104(4) 0.0020(4)
Cu2 0.0257(6) 0.0196(5) 0.0161(4) 0.0047(4) 0.0107(4) 0.0022(4)
O1 0.031(3) 0.022(2) 0.016(2) 0.0091(19) 0.015(2) 0.010(2)
O5 0.022(3) 0.025(3) 0.016(2) 0.004(2) 0.005(2) -0.001(2)
O4 0.025(3) 0.024(3) 0.020(3) 0.005(2) 0.012(2) 0.001(2)
O3 0.031(3) 0.023(3) 0.014(2) 0.004(2) 0.010(2) -0.001(2)
O2 0.032(3) 0.035(3) 0.014(2) 0.000(2) 0.007(2) 0.002(3)
N2 0.022(3) 0.022(3) 0.016(3) 0.002(2) 0.010(2) -0.003(2)
N5 0.035(4) 0.013(3) 0.021(3) 0.003(2) 0.017(3) 0.005(3)
O6 0.034(3) 0.034(3) 0.021(3) -0.004(2) 0.014(2) -0.004(3)
N1 0.026(3) 0.021(3) 0.018(3) 0.003(2) 0.010(2) 0.002(3)
N7 0.021(3) 0.026(3) 0.019(3) 0.008(3) 0.011(3) 0.002(3)
N9 0.029(3) 0.026(3) 0.017(3) 0.003(2) 0.011(2) 0.002(3)
N3 0.026(3) 0.018(3) 0.017(3) 0.002(2) 0.008(2) 0.008(3)
N6 0.032(4) 0.013(3) 0.023(3) 0.003(2) 0.017(3) 0.000(3)
N8 0.025(3) 0.027(3) 0.019(3) 0.004(2) 0.011(3) 0.006(3)
C4 0.030(4) 0.018(3) 0.015(3) 0.001(2) 0.010(3) 0.007(3)
N10 0.026(3) 0.018(3) 0.020(3) 0.008(2) 0.009(2) 0.009(3)
N4 0.037(4) 0.027(3) 0.012(3) 0.002(2) 0.009(2) 0.009(3)
C5 0.019(3) 0.019(3) 0.020(3) 0.006(3) 0.010(3) 0.000(3)
C14 0.018(3) 0.029(4) 0.029(3) 0.006(3) 0.002(3) 0.000(3)
C26 0.022(4) 0.020(3) 0.025(4) 0.002(3) 0.009(3) 0.001(3)
C1 0.034(4) 0.019(3) 0.016(3) 0.002(3) 0.012(3) 0.009(3)
C7 0.022(4) 0.026(4) 0.019(3) 0.005(3) 0.009(3) 0.005(3)
C11 0.028(4) 0.011(3) 0.023(3) 0.007(3) 0.007(3) 0.003(3)
C25 0.034(4) 0.012(3) 0.027(3) 0.004(2) 0.010(3) 0.008(3)
C10 0.020(4) 0.029(4) 0.009(3) 0.002(2) 0.000(2) 0.000(3)
C29 0.028(4) 0.010(3) 0.033(4) 0.005(2) 0.017(3) 0.003(3)
C18 0.028(4) 0.019(3) 0.024(3) 0.006(3) 0.011(3) 0.006(3)
C15 0.028(4) 0.016(3) 0.019(3) 0.004(3) 0.005(3) 0.005(3)
C22 0.025(4) 0.022(4) 0.020(3) 0.007(3) 0.010(3) -0.001(3)
C28 0.034(4) 0.009(3) 0.036(4) -0.001(3) 0.017(3) 0.004(3)
C24 0.023(4) 0.021(4) 0.023(3) 0.007(3) 0.009(3) 0.005(3)
C12 0.033(4) 0.033(4) 0.013(3) 0.009(2) 0.008(3) 0.009(3)
C21 0.025(4) 0.016(3) 0.020(3) 0.007(3) 0.008(3) -0.001(3)
C9 0.042(5) 0.032(4) 0.020(4) 0.005(3) 0.009(3) 0.007(4)
C19 0.035(4) 0.029(4) 0.040(4) 0.004(3) 0.024(3) 0.000(3)
C17 0.035(4) 0.023(4) 0.018(3) 0.005(3) 0.011(3) 0.015(3)
C30 0.041(5) 0.029(4) 0.023(4) 0.007(3) 0.008(3) 0.014(4)
C23 0.036(4) 0.025(4) 0.036(4) 0.004(3) 0.021(3) 0.000(3)
C6 0.027(3) 0.022(3) 0.016(3) 0.002(2) 0.008(2) -0.004(2)
C20 0.048(5) 0.031(4) 0.030(4) 0.005(3) 0.020(4) 0.016(4)
C16 0.032(4) 0.022(4) 0.039(4) 0.007(3) 0.022(4) 0.006(3)
C13 0.077(6) 0.041(4) 0.026(4) 0.002(3) 0.020(4) 0.032(4)
C27 0.056(5) 0.033(4) 0.023(3) 0.005(3) 0.006(3) 0.023(3)
C3 0.046(3) 0.025(2) 0.022(2) 0.0008(16) 0.0127(19) -0.0065(19)
C8 0.027(2) 0.059(3) 0.024(2) -0.001(2) 0.0131(18) -0.002(2)
C2 0.024(3) 0.037(4) 0.017(3) 0.003(2) 0.008(2) -0.003(3)

loop_
_atom_type_symbol
_atom_type_description
_atom_type_scat_dispersion_real
_atom_type_scat_dispersion_imag
_atom_type_scat_source
C C 0.0181 0.0091 'International Tables Vol C Tables 4.2.6.8 and 6.1.1.4'
H H 0.0000 0.0000 'International Tables Vol C Tables 4.2.6.8 and 6.1.1.4'
N N 0.0311 0.0180 'International Tables Vol C Tables 4.2.6.8 and 6.1.1.4'
O O 0.0492 0.0322 'International Tables Vol C Tables 4.2.6.8 and 6.1.1.4'
Cu Cu -1.9646 0.5888 'International Tables Vol C Tables 4.2.6.8 and 6.1.1.4'

loop_
_geom_angle_atom_site_label_1
_geom_angle_atom_site_label_2
_geom_angle_atom_site_label_3
_geom_angle
_geom_angle_site_symmetry_1
_geom_angle_site_symmetry_3
N1 Cu1 N5 163.4(3) . .
N1 Cu1 O1 82.7(2) . .
N5 Cu1 O1 97.4(2) . .
N1 Cu1 O3 82.6(3) . .
N5 Cu1 O3 94.2(2) . .
O1 Cu1 O3 162.8(2) . .
N1 Cu1 N3 96.0(3) . .
N5 Cu1 N3 100.6(3) . .
O1 Cu1 N3 87.4(2) . .
O3 Cu1 N3 103.0(2) . .
N2 Cu2 N7 160.8(3) . .
N2 Cu2 O5 82.1(2) . .
N7 Cu2 O5 97.6(2) . .
N2 Cu2 O4 83.6(2) . .
N7 Cu2 O4 93.4(2) . .
O5 Cu2 O4 163.8(2) . .
N2 Cu2 N9 98.1(3) . .
N7 Cu2 N9 101.0(3) . .
O5 Cu2 N9 87.2(2) . .
O4 Cu2 N9 102.4(2) . .
C1 O1 Cu1 113.2(5) . .
C7 O5 Cu2 115.0(5) . .
C4 O4 Cu2 108.9(5) . .
C5 O3 Cu1 109.9(5) . .
C5 N2 C6 126.4(7) . .
C5 N2 Cu2 115.8(5) . .
C6 N2 Cu2 117.6(5) . .
C17 N5 N6 104.7(7) . .
C17 N5 Cu1 131.8(6) . .
N6 N5 Cu1 122.2(5) . .
C4 N1 C2 125.2(7) . .
C4 N1 Cu1 117.9(6) . .
C2 N1 Cu1 116.6(5) . .
N8 N7 C21 106.9(7) . .
N8 N7 Cu2 122.4(5) . .
C21 N7 Cu2 129.5(5) . .
C29 N9 N10 104.5(7) . .
C29 N9 Cu2 134.0(6) . .
N10 N9 Cu2 119.8(5) . .
C10 N3 N4 104.4(6) . .
C10 N3 Cu1 133.9(5) . .
N4 N3 Cu1 120.2(5) . .
C18 N6 N5 112.5(6) . .
C18 N6 H6 123.8 . .
N5 N6 H6 123.8 . .
N7 N8 C22 110.4(7) . .
N7 N8 H8 124.8 . .
C22 N8 H8 124.8 . .
O4 C4 N1 129.6(8) . .
O4 C4 C5 119.3(5) . .
N1 C4 C5 111.1(6) . .
C28 N10 N9 112.5(6) . .
C28 N10 H10 123.7 . .
N9 N10 H10 123.7 . .
N3 N4 C12 112.6(6) . .
N3 N4 H4 123.7 . .
C12 N4 H4 123.7 . .
N2 C5 O3 129.9(8) . .
N2 C5 C4 111.6(5) . .
O3 C5 C4 118.4(5) . .
C15 C14 C11 116.4(6) 1_565 .
C15 C14 H14A 108.2 1_565 .
C11 C14 H14A 108.2 . .
C15 C14 H14B 108.2 1_565 .
C11 C14 H14B 108.2 . .
H14A C14 H14B 107.3 . .
C28 C26 C29 105.1(7) . .
C28 C26 C25 129.3(8) . .
C29 C26 C25 125.2(7) . .
O2 C1 O1 123.7(7) . .
O2 C1 C2 117.5(7) . .
O1 C1 C2 118.8(6) . .
O6 C7 O5 124.5(7) . .
O6 C7 C6 117.9(7) . .
O5 C7 C6 117.6(6) . .
C12 C11 C10 105.2(7) . .
C12 C11 C14 126.8(8) . .
C10 C11 C14 127.9(7) . .
C24 C25 C26 113.7(7) 1_545 .
C24 C25 H25A 108.8 1_545 .
C26 C25 H25A 108.8 . .
C24 C25 H25B 108.8 1_545 .
C26 C25 H25B 108.8 . .
H25A C25 H25B 107.7 . .
N3 C10 C11 111.6(6) . .
N3 C10 C9 119.9(7) . .
C11 C10 C9 128.4(7) . .
N9 C29 C26 110.6(7) . .
N9 C29 C30 122.1(7) . .
C26 C29 C30 127.3(7) . .
N6 C18 C15 105.7(7) . .
N6 C18 C19 121.6(7) . .
C15 C18 C19 132.7(8) . .
C18 C15 C17 105.8(7) . .
C18 C15 C14 125.6(8) . 1_545
C17 C15 C14 128.5(8) . 1_545
N8 C22 C24 109.1(7) . .
N8 C22 C23 120.6(8) . .
C24 C22 C23 130.3(8) . .
N10 C28 C26 107.2(7) . .
N10 C28 C27 121.5(7) . .
C26 C28 C27 131.3(7) . .
C22 C24 C21 104.9(7) . .
C22 C24 C25 129.2(8) . 1_565
C21 C24 C25 125.9(8) . 1_565
N4 C12 C11 106.1(7) . .
N4 C12 C13 121.7(7) . .
C11 C12 C13 132.2(8) . .
N7 C21 C24 108.7(7) . .
N7 C21 C20 122.6(7) . .
C24 C21 C20 128.6(7) . .
C10 C9 H9A 109.5 . .
C10 C9 H9B 109.5 . .
H9A C9 H9B 109.5 . .
C10 C9 H9C 109.5 . .
H9A C9 H9C 109.5 . .
H9B C9 H9C 109.5 . .
C18 C19 H19A 109.5 . .
C18 C19 H19B 109.5 . .
H19A C19 H19B 109.5 . .
C18 C19 H19C 109.5 . .
H19A C19 H19C 109.5 . .
H19B C19 H19C 109.5 . .
N5 C17 C15 111.3(7) . .
N5 C17 C16 120.7(7) . .
C15 C17 C16 128.0(7) . .
C29 C30 H30A 109.5 . .
C29 C30 H30B 109.5 . .
H30A C30 H30B 109.5 . .
C29 C30 H30C 109.5 . .
H30A C30 H30C 109.5 . .
H30B C30 H30C 109.5 . .
C22 C23 H23A 109.5 . .
C22 C23 H23B 109.5 . .
H23A C23 H23B 109.5 . .
C22 C23 H23C 109.5 . .
H23A C23 H23C 109.5 . .
H23B C23 H23C 109.5 . .
N2 C6 C8 111.4(6) . .
N2 C6 C7 107.4(6) . .
C8 C6 C7 108.1(6) . .
N2 C6 H6A 110.0 . .
C8 C6 H6A 110.0 . .
C7 C6 H6A 110.0 . .
C21 C20 H20A 109.5 . .
C21 C20 H20B 109.5 . .
H20A C20 H20B 109.5 . .
C21 C20 H20C 109.5 . .
H20A C20 H20C 109.5 . .
H20B C20 H20C 109.5 . .
C17 C16 H16A 109.5 . .
C17 C16 H16B 109.5 . .
H16A C16 H16B 109.5 . .
C17 C16 H16C 109.5 . .
H16A C16 H16C 109.5 . .
H16B C16 H16C 109.5 . .
C12 C13 H13A 109.5 . .
C12 C13 H13B 109.5 . .
H13A C13 H13B 109.5 . .
C12 C13 H13C 109.5 . .
H13A C13 H13C 109.5 . .
H13B C13 H13C 109.5 . .
C28 C27 H27A 109.5 . .
C28 C27 H27B 109.5 . .
H27A C27 H27B 109.5 . .
C28 C27 H27C 109.5 . .
H27A C27 H27C 109.5 . .
H27B C27 H27C 109.5 . .
C2 C3 H3A 109.5 . .
C2 C3 H3B 109.5 . .
H3A C3 H3B 109.5 . .
C2 C3 H3C 109.5 . .
H3A C3 H3C 109.5 . .
H3B C3 H3C 109.5 . .
C6 C8 H8A 109.5 . .
C6 C8 H8B 109.5 . .
H8A C8 H8B 109.5 . .
C6 C8 H8C 109.5 . .
H8A C8 H8C 109.5 . .
H8B C8 H8C 109.5 . .
N1 C2 C3 111.7(6) . .
N1 C2 C1 107.0(6) . .
C3 C2 C1 107.5(6) . .
N1 C2 H2 110.2 . .
C3 C2 H2 110.2 . .
C1 C2 H2 110.2 . .

loop_
_geom_bond_atom_site_label_1
_geom_bond_atom_site_label_2
_geom_bond_distance
_geom_bond_site_symmetry_2
Cu1 N1 1.911(7) .
Cu1 N5 1.965(7) .
Cu1 O1 2.026(5) .
Cu1 O3 2.034(5) .
Cu1 N3 2.296(6) .
Cu2 N2 1.918(6) .
Cu2 N7 1.975(7) .
Cu2 O5 2.004(5) .
Cu2 O4 2.028(5) .
Cu2 N9 2.253(7) .
O1 C1 1.276(10) .
O5 C7 1.293(9) .
O4 C4 1.272(10) .
O3 C5 1.283(10) .
O2 C1 1.242(9) .
N2 C5 1.296(9) .
N2 C6 1.447(9) .
N5 C17 1.349(10) .
N5 N6 1.351(9) .
O6 C7 1.226(9) .
N1 C4 1.293(10) .
N1 C2 1.446(10) .
N7 N8 1.359(9) .
N7 C21 1.347(10) .
N9 C29 1.340(10) .
N9 N10 1.355(9) .
N3 C10 1.351(9) .
N3 N4 1.358(9) .
N6 C18 1.349(10) .
N6 H6 0.8600 .
N8 C22 1.345(11) .
N8 H8 0.8600 .
C4 C5 1.528(4) .
N10 C28 1.357(9) .
N10 H10 0.8600 .
N4 C12 1.342(11) .
N4 H4 0.8600 .
C14 C15 1.505(11) 1_565
C14 C11 1.503(10) .
C14 H14A 0.9700 .
C14 H14B 0.9700 .
C26 C28 1.354(11) .
C26 C29 1.431(10) .
C26 C25 1.516(10) .
C1 C2 1.549(10) .
C7 C6 1.535(10) .
C11 C12 1.408(10) .
C11 C10 1.376(11) .
C25 C24 1.498(11) 1_545
C25 H25A 0.9700 .
C25 H25B 0.9700 .
C10 C9 1.510(10) .
C29 C30 1.480(11) .
C18 C15 1.400(11) .
C18 C19 1.489(11) .
C15 C17 1.371(12) .
C15 C14 1.505(11) 1_545
C22 C24 1.362(12) .
C22 C23 1.509(11) .
C28 C27 1.492(11) .
C24 C21 1.437(11) .
C24 C25 1.498(11) 1_565
C12 C13 1.498(11) .
C21 C20 1.460(12) .
C9 H9A 0.9600 .
C9 H9B 0.9600 .
C9 H9C 0.9600 .
C19 H19A 0.9600 .
C19 H19B 0.9600 .
C19 H19C 0.9600 .
C17 C16 1.529(11) .
C30 H30A 0.9600 .
C30 H30B 0.9600 .
C30 H30C 0.9600 .
C23 H23A 0.9600 .
C23 H23B 0.9600 .
C23 H23C 0.9600 .
C6 C8 1.540(9) .
C6 H6A 0.9800 .
C20 H20A 0.9600 .
C20 H20B 0.9600 .
C20 H20C 0.9600 .
C16 H16A 0.9600 .
C16 H16B 0.9600 .
C16 H16C 0.9600 .
C13 H13A 0.9600 .
C13 H13B 0.9600 .
C13 H13C 0.9600 .
C27 H27A 0.9600 .
C27 H27B 0.9600 .
C27 H27C 0.9600 .
C3 C2 1.546(9) .
C3 H3A 0.9600 .
C3 H3B 0.9600 .
C3 H3C 0.9600 .
C8 H8A 0.9600 .
C8 H8B 0.9600 .
C8 H8C 0.9600 .
C2 H2 0.9800 .

loop_
_geom_hbond_atom_site_label_D
_geom_hbond_atom_site_label_H
_geom_hbond_atom_site_label_A
_geom_hbond_distance_DH
_geom_hbond_distance_HA
_geom_hbond_distance_DA
_geom_hbond_angle_DHA
_geom_hbond_site_symmetry_A
N6 H6 O6 0.86 1.92 2.668(9) 144.7 1_556
N8 H8 O2 0.86 1.94 2.695(9) 145.7 1_554
N10 H10 O1 0.86 2.21 2.964(8) 145.9 1_554
N4 H4 O5 0.86 2.14 2.899(8) 146.2 1_556

loop_
_geom_torsion_atom_site_label_1
_geom_torsion_atom_site_label_2
_geom_torsion_atom_site_label_3
_geom_torsion_atom_site_label_4
_geom_torsion
_geom_torsion_site_symmetry_1
_geom_torsion_site_symmetry_4
C17 N5 N6 C18 1.0(8) . .
Cu1 N5 N6 C18 169.3(5) . .
C21 N7 N8 C22 0.4(8) . .
Cu2 N7 N8 C22 -168.2(5) . .
Cu2 O4 C4 N1 177.2(7) . .
Cu2 O4 C4 C5 -4.5(6) . .
C2 N1 C4 O4 3.3(14) . .
Cu1 N1 C4 O4 176.1(7) . .
C2 N1 C4 C5 -175.1(6) . .
Cu1 N1 C4 C5 -2.3(6) . .
C29 N9 N10 C28 -0.9(9) . .
Cu2 N9 N10 C28 -168.0(6) . .
C10 N3 N4 C12 2.6(9) . .
Cu1 N3 N4 C12 170.6(6) . .
C6 N2 C5 O3 0.6(15) . .
Cu2 N2 C5 O3 -174.8(7) . .
C6 N2 C5 C4 -176.8(6) . .
Cu2 N2 C5 C4 7.7(6) . .
Cu1 O3 C5 N2 -173.9(7) . .
Cu1 O3 C5 C4 3.4(6) . .
O4 C4 C5 N2 -1.8(6) . .
N1 C4 C5 N2 176.8(10) . .
O4 C4 C5 O3 -179.6(10) . .
N1 C4 C5 O3 -1.0(6) . .
Cu1 O1 C1 O2 175.6(6) . .
Cu1 O1 C1 C2 -2.1(9) . .
Cu2 O5 C7 O6 -175.2(7) . .
Cu2 O5 C7 C6 5.2(9) . .
C15 C14 C11 C12 58.2(12) 1_565 .
C15 C14 C11 C10 -125.8(9) 1_565 .
C28 C26 C25 C24 -53.6(12) . 1_545
C29 C26 C25 C24 134.3(8) . 1_545
N4 N3 C10 C11 -2.2(9) . .
Cu1 N3 C10 C11 -167.7(6) . .
N4 N3 C10 C9 177.2(7) . .
Cu1 N3 C10 C9 11.6(11) . .
C12 C11 C10 N3 1.0(10) . .
C14 C11 C10 N3 -175.7(7) . .
C12 C11 C10 C9 -178.3(8) . .
C14 C11 C10 C9 5.0(15) . .
N10 N9 C29 C26 0.5(9) . .
Cu2 N9 C29 C26 164.9(6) . .
N10 N9 C29 C30 -177.8(7) . .
Cu2 N9 C29 C30 -13.4(12) . .
C28 C26 C29 N9 0.0(10) . .
C25 C26 C29 N9 173.7(7) . .
C28 C26 C29 C30 178.2(8) . .
C25 C26 C29 C30 -8.1(14) . .
N5 N6 C18 C15 -0.8(9) . .
N5 N6 C18 C19 179.8(7) . .
N6 C18 C15 C17 0.2(9) . .
C19 C18 C15 C17 179.6(8) . .
N6 C18 C15 C14 -177.8(7) . 1_545
C19 C18 C15 C14 1.6(14) . 1_545
N7 N8 C22 C24 0.1(8) . .
N7 N8 C22 C23 178.6(7) . .
N9 N10 C28 C26 0.9(9) . .
N9 N10 C28 C27 -177.9(8) . .
C29 C26 C28 N10 -0.5(9) . .
C25 C26 C28 N10 -173.9(8) . .
C29 C26 C28 C27 178.1(9) . .
C25 C26 C28 C27 4.8(16) . .
N8 C22 C24 C21 -0.6(9) . .
C23 C22 C24 C21 -178.9(8) . .
N8 C22 C24 C25 177.1(7) . 1_565
C23 C22 C24 C25 -1.2(14) . 1_565
N3 N4 C12 C11 -2.0(10) . .
N3 N4 C12 C13 177.8(9) . .
C10 C11 C12 N4 0.6(9) . .
C14 C11 C12 N4 177.3(8) . .
C10 C11 C12 C13 -179.2(10) . .
C14 C11 C12 C13 -2.5(16) . .
N8 N7 C21 C24 -0.8(8) . .
Cu2 N7 C21 C24 166.8(5) . .
N8 N7 C21 C20 -179.3(7) . .
Cu2 N7 C21 C20 -11.7(11) . .
C22 C24 C21 N7 0.9(8) . .
C25 C24 C21 N7 -176.9(7) 1_565 .
C22 C24 C21 C20 179.3(7) . .
C25 C24 C21 C20 1.5(13) 1_565 .
N6 N5 C17 C15 -0.9(8) . .
Cu1 N5 C17 C15 -167.5(6) . .
N6 N5 C17 C16 -179.5(6) . .
Cu1 N5 C17 C16 13.9(11) . .
C18 C15 C17 N5 0.4(9) . .
C14 C15 C17 N5 178.3(7) 1_545 .
C18 C15 C17 C16 178.9(7) . .
C14 C15 C17 C16 -3.2(13) 1_545 .
C5 N2 C6 C8 64.6(10) . .
Cu2 N2 C6 C8 -120.0(5) . .
C5 N2 C6 C7 -177.2(7) . .
Cu2 N2 C6 C7 -1.8(8) . .
O6 C7 C6 N2 178.1(7) . .
O5 C7 C6 N2 -2.4(10) . .
O6 C7 C6 C8 -61.6(9) . .
O5 C7 C6 C8 117.9(7) . .
C4 N1 C2 C3 69.0(10) . .
Cu1 N1 C2 C3 -103.9(6) . .
C4 N1 C2 C1 -173.6(7) . .
Cu1 N1 C2 C1 13.5(8) . .
O2 C1 C2 N1 175.2(7) . .
O1 C1 C2 N1 -7.0(10) . .
O2 C1 C2 C3 -64.7(9) . .
O1 C1 C2 C3 113.1(7) . .
